data_7205084
loop_
_publ_author_name
'Ganin, Eduard V.'
'Basok, Stepan S.'
'Yavolovskii, Arkadii A.'
'Botoshansky, Mark M.'
'Fonari, Marina S.'

_publ_section_title
;
 From chains to ladders in co-crystals with 2,3-thiophene-15-crown-5,
 2,3-naphtho-15-crown-5, and bis-(18-crown-6)-stilbene constructed by
 weak hydrogen bonding
;
_journal_issue 2
_journal_name_full CrystEngComm
_journal_page_first 674
_journal_paper_doi 10.1039/c005284c
_journal_volume 13
_journal_year 2011
_chemical_formula_moiety 'C18 H22 O5, C2 H4 N2 S2'
_chemical_formula_sum 'C20 H26 N2 O5 S2'
_chemical_formula_weight 438.55
_chemical_name_common
;
2,3,5,6,8,9,11,12-octahydronaphtho(2,3-b)(1,4,7,10,13)
pentaoxacyclopentadecine ethanebis(thioamide) clathrate
;
_chemical_name_systematic
;
2,3,5,6,8,9,11,12-octahydronaphtho[2,3-b][1,4,7,10,13]
pentaoxacyclopentadecine ethanebis(thioamide) clathrate
;
_space_group_IT_number 11
_symmetry_cell_setting monoclinic
_symmetry_space_group_name_Hall '-P 2yb'
_symmetry_space_group_name_H-M 'P 1 21/m 1'
_atom_sites_solution_hydrogens geom
_atom_sites_solution_primary direct
_atom_sites_solution_secondary difmap
_audit_creation_method SHELXL-97
_cell_angle_alpha 90.00
_cell_angle_beta 93.68(2)
_cell_angle_gamma 90.00
_cell_formula_units_Z 2
_cell_length_a 7.965(2)
_cell_length_b 10.521(2)
_cell_length_c 13.080(3)
_cell_measurement_reflns_used 11522
_cell_measurement_temperature 293(2)
_cell_measurement_theta_max 27.86
_cell_measurement_theta_min 1.94
_cell_volume 1093.8(4)
_computing_cell_refinement 'DENZO SMN (Otwinowski & Minor 1997)'
_computing_data_collection 'Collect (Nonius, 2001)'
_computing_data_reduction 'DENZO SMN (Otwinowski & Minor 1997)'
_computing_molecular_graphics MERCURY
_computing_structure_refinement 'SHELXL-97 (Sheldrick, 1997)'
_computing_structure_solution 'SHELXS-97 (Sheldrick, 1997)'
_diffrn_ambient_temperature 293(2)
_diffrn_measured_fraction_theta_full 0.986
_diffrn_measured_fraction_theta_max 0.986
_diffrn_measurement_device_type 'Nonius KappaCCD'
_diffrn_measurement_method 'phi- and omega-scans'
_diffrn_radiation_monochromator graphite
_diffrn_radiation_source 'fine-focus sealed tube'
_diffrn_radiation_type MoK\a
_diffrn_radiation_wavelength 0.71073
_diffrn_reflns_av_R_equivalents 0.0661
_diffrn_reflns_av_sigmaI/netI 0.0525
_diffrn_reflns_limit_h_max 10
_diffrn_reflns_limit_h_min -10
_diffrn_reflns_limit_k_max 12
_diffrn_reflns_limit_k_min -13
_diffrn_reflns_limit_l_max 16
_diffrn_reflns_limit_l_min -13
_diffrn_reflns_number 11441
_diffrn_reflns_theta_full 27.49
_diffrn_reflns_theta_max 27.49
_diffrn_reflns_theta_min 2.49
_exptl_absorpt_coefficient_mu 0.276
_exptl_absorpt_correction_type none
_exptl_crystal_colour red
_exptl_crystal_density_diffrn 1.332
_exptl_crystal_density_method 'not measured'
_exptl_crystal_description prism
_exptl_crystal_F_000 464
_exptl_crystal_size_max 0.40
_exptl_crystal_size_mid 0.30
_exptl_crystal_size_min 0.10
_refine_diff_density_max 0.306
_refine_diff_density_min -0.300
_refine_diff_density_rms 0.043
_refine_ls_extinction_coef 0.050(7)
_refine_ls_extinction_expression Fc^*^=kFc[1+0.001xFc^2^\l^3^/sin(2\q)]^-1/4^
_refine_ls_extinction_method SHELXL
_refine_ls_goodness_of_fit_ref 1.005
_refine_ls_hydrogen_treatment mixed
_refine_ls_matrix_type full
_refine_ls_number_parameters 151
_refine_ls_number_reflns 2617
_refine_ls_number_restraints 0
_refine_ls_restrained_S_all 1.005
_refine_ls_R_factor_all 0.0707
_refine_ls_R_factor_gt 0.0423
_refine_ls_shift/su_max 0.001
_refine_ls_shift/su_mean 0.000
_refine_ls_structure_factor_coef Fsqd
_refine_ls_weighting_details 'calc w=1/[\s^2^(Fo^2^)+(0.0678P)^2^+0.0000P] where P=(Fo^2^+2Fc^2^)/3'
_refine_ls_weighting_scheme calc
_refine_ls_wR_factor_gt 0.1143
_refine_ls_wR_factor_ref 0.1213
_reflns_number_gt 1655
_reflns_number_total 2617
_reflns_threshold_expression >2sigma(I)
_cod_data_source_file C005284C.TXT
_cod_data_source_block bas5
_cod_depositor_comments
;
The following automatic conversions were performed:
'_symmetry_cell_setting' value 'Monoclinic' changed to 'monoclinic'
according to '/home/saulius/struct/CIF-dictionaries/cif_core.dic'
dictionary named 'cif_core.dic' version 2.4.1 from 2010-06-29.

Automatic conversion script
Id: cif_fix_enum 1555 2011-01-17 13:19:09Z saulius 
;
_cod_original_sg_symbol_H-M 'P 21/m'
_cod_database_code 7205084

loop_
_symmetry_equiv_pos_as_xyz
'x, y, z'
'-x, y+1/2, -z'
'-x, -y, -z'
'x, -y-1/2, z'

loop_
_atom_site_label
_atom_site_type_symbol
_atom_site_fract_x
_atom_site_fract_y
_atom_site_fract_z
_atom_site_U_iso_or_equiv
_atom_site_adp_type
_atom_site_occupancy
_atom_site_symmetry_multiplicity
_atom_site_calc_flag
_atom_site_refinement_flags
_atom_site_disorder_assembly
_atom_site_disorder_group
S1 S 0.67339(8) 0.2500 0.57587(5) 0.0541(2) Uani 1 2 d S . .
S2 S 0.67359(9) 0.2500 0.90546(6) 0.0917(4) Uani 1 2 d S . .
O1 O 0.14243(13) 0.12818(10) 0.59623(8) 0.0463(3) Uani 1 1 d . . .
O2 O 0.20379(14) 0.03711(13) 0.79373(9) 0.0569(4) Uani 1 1 d . . .
O3 O 0.1540(2) 0.2500 0.90600(14) 0.0690(6) Uani 1 2 d S . .
N1 N 0.8947(3) 0.2500 0.73527(19) 0.0620(7) Uani 1 2 d S . .
H1A H 0.916(4) 0.2500 0.801(2) 0.074 Uiso 1 2 d S . .
H1B H 0.966(4) 0.2500 0.696(2) 0.074 Uiso 1 2 d S . .
N2 N 0.4543(2) 0.2500 0.7450(2) 0.0589(6) Uani 1 2 d S . .
H2A H 0.436(3) 0.2500 0.676(2) 0.071 Uiso 1 2 d S . .
H2B H 0.377(4) 0.2500 0.782(2) 0.071 Uiso 1 2 d S . .
C1 C 0.20592(17) 0.18258(15) 0.51160(12) 0.0380(4) Uani 1 1 d . . .
C2 C 0.1798(2) -0.00293(17) 0.61521(13) 0.0514(5) Uani 1 1 d . . .
H21 H 0.3001 -0.0172 0.6157 0.062 Uiso 1 1 calc R . .
H22 H 0.1248 -0.0554 0.5620 0.062 Uiso 1 1 calc R . .
C3 C 0.1169(3) -0.0361(2) 0.71721(14) 0.0605(5) Uani 1 1 d . . .
H3A H -0.0028 -0.0191 0.7170 0.073 Uiso 1 1 calc R . .
H3B H 0.1349 -0.1258 0.7310 0.073 Uiso 1 1 calc R . .
C4 C 0.1375(2) 0.0284(2) 0.89108(14) 0.0667(6) Uani 1 1 d . . .
H4A H 0.1687 -0.0522 0.9229 0.080 Uiso 1 1 calc R . .
H4B H 0.0158 0.0338 0.8844 0.080 Uiso 1 1 calc R . .
C5 C 0.2084(2) 0.1361(2) 0.95511(14) 0.0668(6) Uani 1 1 d . . .
H5A H 0.1683 0.1320 1.0235 0.080 Uiso 1 1 calc R . .
H5B H 0.3303 0.1320 0.9605 0.080 Uiso 1 1 calc R . .
C6 C 0.26981(18) 0.11736(16) 0.43282(12) 0.0429(4) Uani 1 1 d . . .
H6 H 0.2695 0.0290 0.4334 0.052 Uiso 1 1 calc R . .
C7 C 0.33675(18) 0.18317(16) 0.35004(12) 0.0423(4) Uani 1 1 d . . .
C8 C 0.4058(2) 0.1186(2) 0.26757(13) 0.0558(5) Uani 1 1 d . . .
H8 H 0.4061 0.0302 0.2665 0.067 Uiso 1 1 calc R . .
C9 C 0.4720(2) 0.1842(2) 0.18962(14) 0.0655(6) Uani 1 1 d . . .
H9 H 0.5174 0.1402 0.1362 0.079 Uiso 1 1 calc R . .
C10 C 0.7378(3) 0.2500 0.69887(18) 0.0435(6) Uani 1 2 d S . .
C11 C 0.6108(3) 0.2500 0.78246(19) 0.0490(6) Uani 1 2 d S . .

loop_
_atom_site_aniso_label
_atom_site_aniso_U_11
_atom_site_aniso_U_22
_atom_site_aniso_U_33
_atom_site_aniso_U_23
_atom_site_aniso_U_13
_atom_site_aniso_U_12
S1 0.0570(4) 0.0613(5) 0.0432(4) 0.000 -0.0025(3) 0.000
S2 0.0503(4) 0.1802(11) 0.0451(5) 0.000 0.0070(3) 0.000
O1 0.0510(6) 0.0435(7) 0.0451(7) 0.0065(5) 0.0085(5) 0.0017(5)
O2 0.0504(7) 0.0755(9) 0.0449(7) 0.0108(6) 0.0043(5) -0.0110(6)
O3 0.0593(11) 0.0903(16) 0.0555(12) 0.000 -0.0117(9) 0.000
N1 0.0335(11) 0.103(2) 0.0499(14) 0.000 0.0054(9) 0.000
N2 0.0328(11) 0.0843(18) 0.0599(15) 0.000 0.0046(10) 0.000
C1 0.0334(8) 0.0423(9) 0.0377(9) 0.0018(7) -0.0023(6) -0.0025(6)
C2 0.0599(11) 0.0415(11) 0.0522(11) 0.0069(8) -0.0014(8) -0.0050(8)
C3 0.0666(11) 0.0564(12) 0.0580(12) 0.0150(10) -0.0001(9) -0.0144(9)
C4 0.0604(11) 0.0900(16) 0.0504(12) 0.0231(11) 0.0087(9) -0.0087(10)
C5 0.0570(11) 0.1019(18) 0.0418(11) 0.0161(11) 0.0048(8) -0.0042(10)
C6 0.0442(9) 0.0397(10) 0.0443(10) -0.0028(8) -0.0016(7) -0.0011(7)
C7 0.0366(8) 0.0526(10) 0.0368(9) -0.0030(7) -0.0040(6) 0.0013(6)
C8 0.0559(10) 0.0647(13) 0.0464(11) -0.0108(9) -0.0001(8) 0.0066(8)
C9 0.0545(11) 0.1020(16) 0.0400(10) -0.0091(10) 0.0039(8) 0.0062(9)
C10 0.0394(12) 0.0402(14) 0.0508(15) 0.000 0.0030(10) 0.000
C11 0.0369(12) 0.0547(16) 0.0556(16) 0.000 0.0033(10) 0.000

loop_
_atom_type_symbol
_atom_type_description
_atom_type_scat_dispersion_real
_atom_type_scat_dispersion_imag
_atom_type_scat_source
C C 0.0033 0.0016 'International Tables Vol C Tables 4.2.6.8 and 6.1.1.4'
H H 0.0000 0.0000 'International Tables Vol C Tables 4.2.6.8 and 6.1.1.4'
O O 0.0106 0.0060 'International Tables Vol C Tables 4.2.6.8 and 6.1.1.4'
N N 0.0061 0.0033 'International Tables Vol C Tables 4.2.6.8 and 6.1.1.4'
S S 0.1246 0.1234 'International Tables Vol C Tables 4.2.6.8 and 6.1.1.4'

loop_
_geom_angle_atom_site_label_1
_geom_angle_atom_site_label_2
_geom_angle_atom_site_label_3
_geom_angle
_geom_angle_site_symmetry_1
_geom_angle_site_symmetry_3
_geom_angle_publ_flag
C1 O1 C2 117.35(12) . . ?
C3 O2 C4 114.20(14) . . ?
C5 O3 C5 115.8(2) 4_565 . ?
C10 N1 H1A 119(2) . . ?
C10 N1 H1B 118(2) . . ?
H1A N1 H1B 123(3) . . ?
C11 N2 H2A 117.4(18) . . ?
C11 N2 H2B 121(2) . . ?
H2A N2 H2B 122(3) . . ?
C6 C1 O1 125.09(15) . . ?
C6 C1 C1 120.22(10) . 4_565 ?
O1 C1 C1 114.67(8) . 4_565 ?
O1 C2 C3 107.58(15) . . ?
O1 C2 H21 110.2 . . ?
C3 C2 H21 110.2 . . ?
O1 C2 H22 110.2 . . ?
C3 C2 H22 110.2 . . ?
H21 C2 H22 108.5 . . ?
O2 C3 C2 109.19(14) . . ?
O2 C3 H3A 109.8 . . ?
C2 C3 H3A 109.8 . . ?
O2 C3 H3B 109.8 . . ?
C2 C3 H3B 109.8 . . ?
H3A C3 H3B 108.3 . . ?
O2 C4 C5 107.79(15) . . ?
O2 C4 H4A 110.1 . . ?
C5 C4 H4A 110.1 . . ?
O2 C4 H4B 110.1 . . ?
C5 C4 H4B 110.1 . . ?
H4A C4 H4B 108.5 . . ?
O3 C5 C4 107.08(16) . . ?
O3 C5 H5A 110.3 . . ?
C4 C5 H5A 110.3 . . ?
O3 C5 H5B 110.3 . . ?
C4 C5 H5B 110.3 . . ?
H5A C5 H5B 108.6 . . ?
C1 C6 C7 120.54(16) . . ?
C1 C6 H6 119.7 . . ?
C7 C6 H6 119.7 . . ?
C7 C7 C8 118.68(11) 4_565 . ?
C7 C7 C6 119.23(9) 4_565 . ?
C8 C7 C6 122.08(17) . . ?
C9 C8 C7 120.96(19) . . ?
C9 C8 H8 119.5 . . ?
C7 C8 H8 119.5 . . ?
C8 C9 C9 120.36(12) . 4_565 ?
C8 C9 H9 119.8 . . ?
C9 C9 H9 119.8 4_565 . ?
N1 C10 C11 113.5(2) . . ?
N1 C10 S1 125.60(19) . . ?
C11 C10 S1 120.95(16) . . ?
N2 C11 C10 112.8(2) . . ?
N2 C11 S2 125.8(2) . . ?
C10 C11 S2 121.36(16) . . ?

loop_
_geom_bond_atom_site_label_1
_geom_bond_atom_site_label_2
_geom_bond_distance
_geom_bond_site_symmetry_2
_geom_bond_publ_flag
S1 C10 1.657(2) . ?
S2 C11 1.654(3) . ?
O1 C1 1.3714(18) . ?
O1 C2 1.429(2) . ?
O2 C3 1.409(2) . ?
O2 C4 1.412(2) . ?
O3 C5 1.415(2) 4_565 ?
O3 C5 1.415(2) . ?
N1 C10 1.308(3) . ?
N1 H1A 0.86(3) . ?
N1 H1B 0.79(3) . ?
N2 C11 1.309(3) . ?
N2 H2A 0.90(3) . ?
N2 H2B 0.81(3) . ?
C1 C6 1.363(2) . ?
C1 C1 1.419(3) 4_565 ?
C2 C3 1.496(2) . ?
C2 H21 0.9700 . ?
C2 H22 0.9700 . ?
C3 H3A 0.9700 . ?
C3 H3B 0.9700 . ?
C4 C5 1.498(3) . ?
C4 H4A 0.9700 . ?
C4 H4B 0.9700 . ?
C5 H5A 0.9700 . ?
C5 H5B 0.9700 . ?
C6 C7 1.418(2) . ?
C6 H6 0.9300 . ?
C7 C7 1.406(3) 4_565 ?
C7 C8 1.416(2) . ?
C8 C9 1.365(3) . ?
C8 H8 0.9300 . ?
C9 C9 1.385(4) 4_565 ?
C9 H9 0.9300 . ?
C10 C11 1.536(3) . ?

loop_
_geom_hbond_atom_site_label_D
_geom_hbond_atom_site_label_H
_geom_hbond_atom_site_label_A
_geom_hbond_distance_DH
_geom_hbond_distance_HA
_geom_hbond_distance_DA
_geom_hbond_angle_DHA
_geom_hbond_site_symmetry_A
N1 H1A O3 0.86(3) 2.27(3) 2.943(3) 135(2) 1_655
N1 H1B O1 0.79(3) 2.35(3) 3.051(2) 147.0(4) 4_665
N1 H1B O1 0.79(3) 2.35(3) 3.051(2) 147.0(4) 1_655
N2 H2B O3 0.81(3) 2.48(3) 3.287(3) 176(3) .

loop_
_geom_torsion_atom_site_label_1
_geom_torsion_atom_site_label_2
_geom_torsion_atom_site_label_3
_geom_torsion_atom_site_label_4
_geom_torsion
_geom_torsion_site_symmetry_1
_geom_torsion_site_symmetry_2
_geom_torsion_site_symmetry_3
_geom_torsion_site_symmetry_4
_geom_torsion_publ_flag
C2 O1 C1 C6 14.9(2) . . . . ?
C2 O1 C1 C1 -163.33(10) . . . 4_565 ?
C1 O1 C2 C3 172.95(13) . . . . ?
C4 O2 C3 C2 170.78(16) . . . . ?
O1 C2 C3 O2 -62.5(2) . . . . ?
C3 O2 C4 C5 -164.24(16) . . . . ?
C5 O3 C5 C4 -179.97(12) 4_565 . . . ?
O2 C4 C5 O3 61.6(2) . . . . ?
O1 C1 C6 C7 -178.24(13) . . . . ?
C1 C1 C6 C7 -0.06(16) 4_565 . . . ?
C1 C6 C7 C7 0.06(16) . . . 4_565 ?
C1 C6 C7 C8 179.28(14) . . . . ?
C7 C7 C8 C9 0.3(2) 4_565 . . . ?
C6 C7 C8 C9 -178.90(15) . . . . ?
C7 C8 C9 C9 -0.3(2) . . . 4_565 ?
N1 C10 C11 N2 180.0 . . . . ?
S1 C10 C11 N2 0.0 . . . . ?
N1 C10 C11 S2 0.0 . . . . ?
S1 C10 C11 S2 180.0 . . . . ?
